data_1100979
loop_
_publ_author_name
'Ruili Sang'
'Li Xu'

_publ_section_title
;

A Series of Single, Double, and Triple Me2biim-Bridged Dinuclear,

Trinuclear, and Polymeric Complexes: Syntheses, Crystal Structures, and

Luminescent Properties

;
_journal_name_full 'Inorganic Chemistry'
_journal_page_first 3731
_journal_page_last 3737
_journal_paper_doi 10.1021/ic048280x
_journal_volume 44
_journal_year 2005
_chemical_formula_sum 'C24 H36 N16 O15 Zn2'
_chemical_formula_weight 919.43
_chemical_name_common '[Zn2(Me2biim)3][NO3]4'
_space_group_IT_number 2
_symmetry_cell_setting triclinic
_symmetry_space_group_name_Hall '-P 1'
_symmetry_space_group_name_H-M 'P -1'
_atom_sites_solution_hydrogens geom
_atom_sites_solution_primary direct
_atom_sites_solution_secondary difmap
_cell_angle_alpha 82.5350(10)
_cell_angle_beta 86.4190(10)
_cell_angle_gamma 68.4430(10)
_cell_formula_units_Z 2
_cell_length_a 9.85700(10)
_cell_length_b 12.1339(3)
_cell_length_c 16.9110(4)
_cell_measurement_reflns_used 3960
_cell_measurement_temperature 273(2)
_cell_volume 1864.96(7)
_computing_structure_refinement 'SHELXL-97 (Sheldrick, 1997)'
_computing_structure_solution 'SHELXS-97 (Sheldrick, 1990)'
_diffrn_ambient_temperature 273(2)
_diffrn_measured_fraction_theta_full 0.983
_diffrn_measured_fraction_theta_max 0.983
_diffrn_radiation_monochromator graphite
_diffrn_radiation_source 'fine-focus sealed tube'
_diffrn_radiation_type MoK\a
_diffrn_radiation_wavelength 0.71073
_diffrn_reflns_av_R_equivalents 0.0440
_diffrn_reflns_av_sigmaI/netI 0.0641
_diffrn_reflns_limit_h_max 11
_diffrn_reflns_limit_h_min -11
_diffrn_reflns_limit_k_max 14
_diffrn_reflns_limit_k_min -9
_diffrn_reflns_limit_l_max 19
_diffrn_reflns_limit_l_min -20
_diffrn_reflns_number 9615
_diffrn_reflns_theta_full 24.99
_diffrn_reflns_theta_max 24.99
_diffrn_reflns_theta_min 1.21
_exptl_absorpt_coefficient_mu 1.375
_exptl_absorpt_correction_T_max 1.000
_exptl_absorpt_correction_T_min 0.170
_exptl_absorpt_correction_type SADABS
_exptl_crystal_colour colorless
_exptl_crystal_density_diffrn 1.637
_exptl_crystal_density_method 'not measured'
_exptl_crystal_description prism
_exptl_crystal_F_000 944
_exptl_crystal_size_max 0.40
_exptl_crystal_size_mid 0.20
_exptl_crystal_size_min 0.16
_refine_diff_density_max 0.668
_refine_diff_density_min -0.678
_refine_diff_density_rms 0.115
_refine_ls_extinction_method none
_refine_ls_goodness_of_fit_ref 2.141
_refine_ls_hydrogen_treatment mixed
_refine_ls_matrix_type full
_refine_ls_number_parameters 514
_refine_ls_number_reflns 6455
_refine_ls_number_restraints 0
_refine_ls_restrained_S_all 2.141
_refine_ls_R_factor_all 0.1371
_refine_ls_R_factor_gt 0.0999
_refine_ls_shift/su_max 0.003
_refine_ls_shift/su_mean 0.000
_refine_ls_structure_factor_coef Fsqd
_refine_ls_weighting_details 'calc w=1/[\s^2^(Fo^2^)+(0.0300P)^2^+0.0000P] where P=(Fo^2^+2Fc^2^)/3'
_refine_ls_weighting_scheme calc
_refine_ls_wR_factor_gt 0.1650
_refine_ls_wR_factor_ref 0.1775
_reflns_number_gt 4846
_reflns_number_total 6455
_reflns_threshold_expression >2sigma(I)
_cod_data_source_file ic048280xsi20041208_095610_6.cif
_cod_data_source_block '[Zn2(Me2biim)3][NO3]4'
_cod_database_code 1100979

loop_
_symmetry_equiv_pos_as_xyz
'x, y, z'
'-x, -y, -z'

loop_
_atom_site_label
_atom_site_type_symbol
_atom_site_fract_x
_atom_site_fract_y
_atom_site_fract_z
_atom_site_U_iso_or_equiv
_atom_site_adp_type
_atom_site_occupancy
_atom_site_symmetry_multiplicity
_atom_site_calc_flag
_atom_site_refinement_flags
_atom_site_disorder_assembly
_atom_site_disorder_group
Zn1 Zn 0.01347(8) 0.68101(7) 0.34571(5) 0.0421(3) Uani 1 1 d . . .
Zn2 Zn 0.22038(8) 0.76933(7) 0.15182(5) 0.0394(3) Uani 1 1 d . . .
O1 O -0.1057(6) 0.6605(5) 0.4387(3) 0.0641(15) Uani 1 1 d . . .
O2 O 0.3605(5) 0.7870(4) 0.0689(3) 0.0532(14) Uani 1 1 d . . .
O11 O 0.4609(6) 0.9587(5) 0.0870(4) 0.0651(16) Uani 1 1 d . . .
O12 O 0.4053(8) 1.1479(6) 0.0771(4) 0.100(2) Uani 1 1 d . . .
O13 O 0.2369(7) 1.0728(7) 0.0934(4) 0.098(2) Uani 1 1 d . . .
O21 O -0.1976(7) 0.4751(6) 0.4650(4) 0.090(2) Uani 1 1 d . . .
O22 O -0.1317(8) 0.2964(6) 0.4311(5) 0.104(2) Uani 1 1 d . . .
O23 O -0.0544(7) 0.4269(7) 0.3640(4) 0.092(2) Uani 1 1 d . . .
O31 O 0.3623(6) 0.7034(6) -0.0678(4) 0.0757(18) Uani 1 1 d . . .
O32 O 0.2656(7) 0.6008(7) -0.1234(4) 0.104(3) Uani 1 1 d . . .
O33 O 0.1529(7) 0.6986(7) -0.0284(4) 0.096(2) Uani 1 1 d . . .
O41 O 0.7614(10) 0.8544(10) 0.5134(6) 0.131(3) Uani 1 1 d . . .
O42 O 0.6695(7) 0.9144(7) 0.3997(5) 0.105(2) Uani 1 1 d . . .
O43 O 0.6539(11) 1.0394(10) 0.4777(8) 0.204(7) Uani 1 1 d . . .
O1W O 0.6239(14) 0.8688(8) 0.6619(7) 0.203(6) Uani 1 1 d . . .
N1 N 0.3658(8) 1.0622(6) 0.0855(4) 0.0591(18) Uani 1 1 d . . .
N2 N -0.1266(8) 0.3979(7) 0.4201(5) 0.0642(19) Uani 1 1 d . . .
N3 N 0.2567(7) 0.6693(6) -0.0741(4) 0.0567(17) Uani 1 1 d . . .
N4 N 0.6881(11) 0.9479(14) 0.4608(7) 0.113(4) Uani 1 1 d . . .
N11 N 0.2173(6) 0.5623(5) 0.3445(3) 0.0433(14) Uani 1 1 d . . .
N12 N 0.4540(6) 0.4773(5) 0.3263(4) 0.0496(16) Uani 1 1 d . . .
N13 N 0.3171(6) 0.7768(5) 0.2525(3) 0.0386(14) Uani 1 1 d . . .
N14 N 0.4056(6) 0.7442(5) 0.3724(3) 0.0427(14) Uani 1 1 d . . .
N21 N 0.0089(6) 0.8494(5) 0.3416(3) 0.0388(14) Uani 1 1 d . . .
N22 N -0.0109(7) 1.0368(5) 0.3101(4) 0.0517(17) Uani 1 1 d . . .
N23 N 0.0153(6) 0.8843(5) 0.1453(3) 0.0390(14) Uani 1 1 d . . .
N24 N -0.2059(6) 1.0016(5) 0.1749(4) 0.0484(16) Uani 1 1 d . . .
N31 N -0.0902(5) 0.6762(5) 0.2486(3) 0.0385(14) Uani 1 1 d . . .
N32 N -0.1540(6) 0.6548(5) 0.1311(4) 0.0435(14) Uani 1 1 d . . .
N33 N 0.2195(6) 0.6043(5) 0.1489(3) 0.0370(13) Uani 1 1 d . . .
N34 N 0.1631(6) 0.4450(4) 0.1507(3) 0.0377(13) Uani 1 1 d . . .
C11 C 0.3404(8) 0.5819(6) 0.3292(4) 0.0437(18) Uani 1 1 d . . .
C12 C 0.2562(9) 0.4400(6) 0.3523(5) 0.054(2) Uani 1 1 d . . .
H12A H 0.1920 0.3997 0.3640 0.065 Uiso 1 1 calc R . .
C13 C 0.4007(9) 0.3881(7) 0.3404(5) 0.061(2) Uani 1 1 d . . .
H13A H 0.4538 0.3067 0.3415 0.073 Uiso 1 1 calc R . .
C14 C 0.6047(8) 0.4623(8) 0.3026(6) 0.076(3) Uani 1 1 d . . .
H14A H 0.6153 0.5385 0.2963 0.115 Uiso 1 1 calc R . .
H14B H 0.6279 0.4284 0.2529 0.115 Uiso 1 1 calc R . .
H14C H 0.6697 0.4101 0.3429 0.115 Uiso 1 1 calc R . .
C15 C 0.3547(7) 0.6989(6) 0.3173(4) 0.0413(17) Uani 1 1 d . . .
C16 C 0.3450(7) 0.8753(7) 0.2686(5) 0.0473(19) Uani 1 1 d . . .
H16A H 0.3293 0.9448 0.2340 0.057 Uiso 1 1 calc R . .
C17 C 0.3986(8) 0.8543(7) 0.3424(5) 0.054(2) Uani 1 1 d . . .
H17A H 0.4257 0.9062 0.3680 0.065 Uiso 1 1 calc R . .
C18 C 0.4538(9) 0.6856(8) 0.4540(5) 0.068(2) Uani 1 1 d . . .
H18A H 0.4501 0.6069 0.4606 0.102 Uiso 1 1 calc R . .
H18B H 0.3905 0.7318 0.4928 0.102 Uiso 1 1 calc R . .
H18C H 0.5520 0.6802 0.4613 0.102 Uiso 1 1 calc R . .
C21 C -0.0240(7) 0.9394(6) 0.2840(4) 0.0417(18) Uani 1 1 d . . .
C22 C 0.0332(9) 1.0055(7) 0.3860(5) 0.058(2) Uani 1 1 d . . .
H22A H 0.0509 1.0547 0.4186 0.069 Uiso 1 1 calc R . .
C23 C 0.0480(7) 0.8892(7) 0.4071(4) 0.0478(19) Uani 1 1 d . . .
H23A H 0.0785 0.8447 0.4561 0.057 Uiso 1 1 calc R . .
C24 C -0.0286(11) 1.1498(7) 0.2621(5) 0.085(3) Uani 1 1 d . . .
H24A H -0.0155 1.2038 0.2950 0.127 Uiso 1 1 calc R . .
H24B H -0.1246 1.1834 0.2401 0.127 Uiso 1 1 calc R . .
H24C H 0.0428 1.1365 0.2196 0.127 Uiso 1 1 calc R . .
C25 C -0.0705(7) 0.9416(6) 0.2030(4) 0.0381(16) Uani 1 1 d . . .
C26 C -0.2068(8) 0.9821(6) 0.0972(5) 0.0507(19) Uani 1 1 d . . .
H26A H -0.2861 1.0128 0.0633 0.061 Uiso 1 1 calc R . .
C27 C -0.0722(7) 0.9105(6) 0.0793(4) 0.0424(17) Uani 1 1 d . . .
H27A H -0.0418 0.8825 0.0301 0.051 Uiso 1 1 calc R . .
C28 C -0.3347(9) 1.0713(8) 0.2204(5) 0.077(3) Uani 1 1 d . . .
H28A H -0.4173 1.1051 0.1861 0.116 Uiso 1 1 calc R . .
H28B H -0.3155 1.1342 0.2410 0.116 Uiso 1 1 calc R . .
H28C H -0.3549 1.0200 0.2639 0.116 Uiso 1 1 calc R . .
C31 C -0.0415(7) 0.6310(6) 0.1809(4) 0.0358(16) Uani 1 1 d . . .
C32 C -0.2394(7) 0.7307(7) 0.2415(5) 0.050(2) Uani 1 1 d . . .
H32A H -0.3030 0.7706 0.2802 0.060 Uiso 1 1 calc R . .
C33 C -0.2779(8) 0.7172(7) 0.1707(5) 0.058(2) Uani 1 1 d . . .
H33A H -0.3724 0.7452 0.1514 0.070 Uiso 1 1 calc R . .
C34 C -0.1440(8) 0.6288(7) 0.0472(4) 0.060(2) Uani 1 1 d . . .
H34A H -0.2403 0.6549 0.0260 0.090 Uiso 1 1 calc R . .
H34B H -0.0965 0.5445 0.0452 0.090 Uiso 1 1 calc R . .
H34C H -0.0887 0.6702 0.0161 0.090 Uiso 1 1 calc R . .
C35 C 0.1123(7) 0.5625(6) 0.1601(4) 0.0341(15) Uani 1 1 d . . .
C36 C 0.3078(7) 0.4124(6) 0.1328(4) 0.0456(18) Uani 1 1 d . . .
H36A H 0.3710 0.3368 0.1230 0.055 Uiso 1 1 calc R . .
C37 C 0.3432(7) 0.5102(6) 0.1320(4) 0.0423(18) Uani 1 1 d . . .
H37A H 0.4356 0.5133 0.1218 0.051 Uiso 1 1 calc R . .
C38 C 0.0832(8) 0.3625(6) 0.1686(5) 0.057(2) Uani 1 1 d . . .
H38A H -0.0175 0.4072 0.1795 0.086 Uiso 1 1 calc R . .
H38B H 0.1249 0.3069 0.2143 0.086 Uiso 1 1 calc R . .
H38C H 0.0904 0.3198 0.1235 0.086 Uiso 1 1 calc R . .

loop_
_atom_site_aniso_label
_atom_site_aniso_U_11
_atom_site_aniso_U_22
_atom_site_aniso_U_33
_atom_site_aniso_U_23
_atom_site_aniso_U_13
_atom_site_aniso_U_12
Zn1 0.0415(5) 0.0387(5) 0.0457(5) -0.0096(4) 0.0070(4) -0.0139(4)
Zn2 0.0388(5) 0.0347(5) 0.0468(5) -0.0098(4) 0.0050(4) -0.0150(4)
O1 0.072(4) 0.067(4) 0.061(4) -0.013(3) 0.024(3) -0.036(3)
O2 0.060(3) 0.057(3) 0.056(3) -0.019(3) 0.024(3) -0.036(3)
O11 0.058(3) 0.039(3) 0.095(5) -0.005(3) -0.001(3) -0.015(3)
O12 0.129(6) 0.048(4) 0.132(7) -0.023(4) -0.017(5) -0.036(4)
O13 0.054(4) 0.110(6) 0.114(6) -0.031(4) -0.003(4) -0.005(4)
O21 0.096(5) 0.094(5) 0.090(5) -0.035(4) 0.031(4) -0.044(4)
O22 0.134(7) 0.063(5) 0.121(6) 0.005(4) -0.016(5) -0.045(5)
O23 0.092(5) 0.123(6) 0.066(5) -0.009(4) 0.020(4) -0.050(5)
O31 0.069(4) 0.101(5) 0.080(4) -0.035(4) 0.023(3) -0.052(4)
O32 0.095(5) 0.142(7) 0.111(6) -0.079(5) 0.024(4) -0.069(5)
O33 0.061(4) 0.138(6) 0.095(5) -0.045(5) 0.028(4) -0.038(4)
O41 0.107(7) 0.172(10) 0.100(7) -0.044(6) 0.006(5) -0.027(7)
O42 0.081(5) 0.135(7) 0.110(6) -0.053(5) 0.006(4) -0.039(5)
O43 0.178(10) 0.169(10) 0.317(16) -0.199(12) 0.093(10) -0.082(8)
O1W 0.331(15) 0.096(7) 0.191(10) -0.041(7) 0.113(10) -0.099(9)
N1 0.072(5) 0.052(5) 0.051(4) -0.014(3) -0.007(4) -0.017(4)
N2 0.051(4) 0.070(6) 0.069(5) -0.001(4) -0.014(4) -0.018(4)
N3 0.047(4) 0.062(5) 0.058(5) -0.016(4) 0.004(3) -0.013(4)
N4 0.072(7) 0.185(13) 0.101(8) -0.080(9) 0.020(6) -0.050(8)
N11 0.039(3) 0.037(4) 0.050(4) -0.004(3) 0.000(3) -0.010(3)
N12 0.042(4) 0.043(4) 0.062(4) -0.016(3) -0.003(3) -0.009(3)
N13 0.035(3) 0.039(3) 0.046(4) -0.006(3) 0.004(3) -0.018(3)
N14 0.039(3) 0.046(4) 0.046(4) -0.012(3) -0.003(3) -0.015(3)
N21 0.043(3) 0.031(3) 0.039(3) -0.009(3) 0.009(3) -0.008(3)
N22 0.075(5) 0.034(4) 0.051(4) -0.017(3) 0.020(3) -0.025(3)
N23 0.035(3) 0.036(3) 0.048(4) -0.007(3) 0.006(3) -0.016(3)
N24 0.044(4) 0.039(4) 0.046(4) 0.002(3) 0.006(3) 0.001(3)
N31 0.036(3) 0.036(3) 0.044(4) -0.009(3) 0.007(3) -0.015(3)
N32 0.040(3) 0.038(3) 0.053(4) -0.006(3) -0.003(3) -0.013(3)
N33 0.033(3) 0.033(3) 0.045(4) -0.011(3) 0.003(3) -0.010(3)
N34 0.040(3) 0.028(3) 0.048(4) -0.018(3) 0.006(3) -0.013(3)
C11 0.043(4) 0.040(4) 0.045(4) -0.011(3) 0.001(3) -0.010(4)
C12 0.059(5) 0.033(4) 0.064(5) -0.003(4) -0.004(4) -0.010(4)
C13 0.064(6) 0.032(4) 0.079(6) -0.010(4) -0.004(5) -0.007(4)
C14 0.040(5) 0.082(7) 0.104(8) -0.031(6) -0.004(5) -0.011(5)
C15 0.037(4) 0.029(4) 0.057(5) -0.014(4) 0.008(3) -0.009(3)
C16 0.051(5) 0.052(5) 0.054(5) -0.019(4) 0.013(4) -0.035(4)
C17 0.055(5) 0.063(6) 0.060(5) -0.028(4) 0.006(4) -0.033(4)
C18 0.071(6) 0.081(7) 0.054(5) -0.021(5) -0.017(4) -0.024(5)
C21 0.037(4) 0.033(4) 0.056(5) -0.014(4) 0.018(3) -0.014(3)
C22 0.070(6) 0.056(5) 0.056(6) -0.027(4) 0.022(4) -0.030(5)
C23 0.052(5) 0.046(5) 0.041(4) -0.019(4) 0.007(3) -0.009(4)
C24 0.147(9) 0.038(5) 0.073(7) -0.009(4) 0.026(6) -0.041(6)
C25 0.039(4) 0.028(4) 0.047(4) -0.008(3) 0.008(3) -0.012(3)
C26 0.041(4) 0.047(5) 0.055(5) 0.003(4) -0.006(4) -0.007(4)
C27 0.041(4) 0.042(4) 0.043(4) -0.005(3) -0.002(3) -0.014(4)
C28 0.054(5) 0.077(7) 0.076(7) -0.013(5) 0.015(5) 0.004(5)
C31 0.037(4) 0.035(4) 0.043(4) -0.009(3) 0.004(3) -0.021(3)
C32 0.036(4) 0.052(5) 0.063(5) -0.015(4) 0.014(4) -0.017(4)
C33 0.026(4) 0.061(5) 0.083(6) -0.009(5) -0.004(4) -0.010(4)
C34 0.063(5) 0.066(6) 0.055(5) -0.017(4) -0.005(4) -0.024(5)
C35 0.038(4) 0.029(4) 0.034(4) -0.010(3) 0.003(3) -0.009(3)
C36 0.037(4) 0.041(4) 0.054(5) -0.015(4) 0.003(3) -0.006(4)
C37 0.028(4) 0.046(5) 0.054(5) -0.016(4) 0.005(3) -0.012(3)
C38 0.066(5) 0.037(4) 0.080(6) -0.016(4) 0.013(4) -0.030(4)

loop_
_atom_type_symbol
_atom_type_description
_atom_type_scat_dispersion_real
_atom_type_scat_dispersion_imag
_atom_type_scat_source
C C 0.0033 0.0016 'International Tables Vol C Tables 4.2.6.8 and 6.1.1.4'
H H 0.0000 0.0000 'International Tables Vol C Tables 4.2.6.8 and 6.1.1.4'
N N 0.0061 0.0033 'International Tables Vol C Tables 4.2.6.8 and 6.1.1.4'
O O 0.0106 0.0060 'International Tables Vol C Tables 4.2.6.8 and 6.1.1.4'
Zn Zn 0.2839 1.4301 'International Tables Vol C Tables 4.2.6.8 and 6.1.1.4'

loop_
_geom_angle_atom_site_label_1
_geom_angle_atom_site_label_2
_geom_angle_atom_site_label_3
_geom_angle
_geom_angle_site_symmetry_1
_geom_angle_site_symmetry_3
_geom_angle_publ_flag
O1 Zn1 N11 115.8(2) . . ?
O1 Zn1 N31 107.7(2) . . ?
N11 Zn1 N31 109.5(2) . . ?
O1 Zn1 N21 105.1(2) . . ?
N11 Zn1 N21 111.8(2) . . ?
N31 Zn1 N21 106.5(2) . . ?
O2 Zn2 N23 118.9(2) . . ?
O2 Zn2 N33 105.2(2) . . ?
N23 Zn2 N33 108.3(2) . . ?
O2 Zn2 N13 102.2(2) . . ?
N23 Zn2 N13 111.5(2) . . ?
N33 Zn2 N13 110.4(2) . . ?
O12 N1 O13 122.7(8) . . ?
O12 N1 O11 118.9(8) . . ?
O13 N1 O11 118.3(7) . . ?
O22 N2 O23 121.4(8) . . ?
O22 N2 O21 120.3(8) . . ?
O23 N2 O21 118.2(8) . . ?
O33 N3 O32 121.0(7) . . ?
O33 N3 O31 119.8(7) . . ?
O32 N3 O31 119.0(7) . . ?
O43 N4 O42 129.8(17) . . ?
O43 N4 O41 119.6(13) . . ?
O42 N4 O41 110.6(13) . . ?
C11 N11 C12 105.6(6) . . ?
C11 N11 Zn1 128.6(5) . . ?
C12 N11 Zn1 125.5(5) . . ?
C11 N12 C13 107.7(6) . . ?
C11 N12 C14 126.6(7) . . ?
C13 N12 C14 125.3(7) . . ?
C15 N13 C16 105.8(6) . . ?
C15 N13 Zn2 129.8(5) . . ?
C16 N13 Zn2 124.1(5) . . ?
C17 N14 C15 108.2(6) . . ?
C17 N14 C18 125.6(6) . . ?
C15 N14 C18 126.1(6) . . ?
C21 N21 C23 106.7(6) . . ?
C21 N21 Zn1 132.1(5) . . ?
C23 N21 Zn1 121.2(5) . . ?
C22 N22 C21 107.2(6) . . ?
C22 N22 C24 126.4(7) . . ?
C21 N22 C24 126.1(7) . . ?
C25 N23 C27 106.0(6) . . ?
C25 N23 Zn2 128.8(5) . . ?
C27 N23 Zn2 124.8(4) . . ?
C25 N24 C26 108.3(6) . . ?
C25 N24 C28 126.6(7) . . ?
C26 N24 C28 125.1(7) . . ?
C31 N31 C32 106.1(6) . . ?
C31 N31 Zn1 131.8(4) . . ?
C32 N31 Zn1 122.0(5) . . ?
C31 N32 C33 106.7(6) . . ?
C31 N32 C34 126.9(6) . . ?
C33 N32 C34 126.2(6) . . ?
C35 N33 C37 106.7(5) . . ?
C35 N33 Zn2 131.1(4) . . ?
C37 N33 Zn2 122.2(4) . . ?
C35 N34 C36 107.3(5) . . ?
C35 N34 C38 126.6(5) . . ?
C36 N34 C38 125.5(6) . . ?
N11 C11 N12 110.3(6) . . ?
N11 C11 C15 125.8(6) . . ?
N12 C11 C15 123.9(6) . . ?
C13 C12 N11 109.7(7) . . ?
C12 C13 N12 106.7(7) . . ?
N13 C15 N14 109.9(6) . . ?
N13 C15 C11 125.8(7) . . ?
N14 C15 C11 124.3(7) . . ?
C17 C16 N13 108.9(7) . . ?
C16 C17 N14 107.1(6) . . ?
N21 C21 N22 110.3(7) . . ?
N21 C21 C25 127.5(6) . . ?
N22 C21 C25 122.1(6) . . ?
N22 C22 C23 108.4(7) . . ?
C22 C23 N21 107.3(7) . . ?
N23 C25 N24 109.3(6) . . ?
N23 C25 C21 125.3(6) . . ?
N24 C25 C21 125.4(6) . . ?
C27 C26 N24 106.8(7) . . ?
C26 C27 N23 109.5(6) . . ?
N31 C31 N32 110.2(6) . . ?
N31 C31 C35 126.6(6) . . ?
N32 C31 C35 123.2(6) . . ?
C33 C32 N31 109.3(6) . . ?
C32 C33 N32 107.7(6) . . ?
N33 C35 N34 110.0(5) . . ?
N33 C35 C31 126.4(6) . . ?
N34 C35 C31 123.6(6) . . ?
C37 C36 N34 107.4(6) . . ?
C36 C37 N33 108.5(6) . . ?

loop_
_geom_bond_atom_site_label_1
_geom_bond_atom_site_label_2
_geom_bond_distance
_geom_bond_site_symmetry_2
_geom_bond_publ_flag
Zn1 O1 1.948(5) . ?
Zn1 N11 1.997(5) . ?
Zn1 N31 2.005(5) . ?
Zn1 N21 2.019(5) . ?
Zn2 O2 1.954(4) . ?
Zn2 N23 1.990(5) . ?
Zn2 N33 2.013(5) . ?
Zn2 N13 2.031(6) . ?
O11 N1 1.259(8) . ?
O12 N1 1.227(8) . ?
O13 N1 1.230(8) . ?
O21 N2 1.257(9) . ?
O22 N2 1.240(9) . ?
O23 N2 1.242(8) . ?
O31 N3 1.267(8) . ?
O32 N3 1.230(8) . ?
O33 N3 1.215(7) . ?
O41 N4 1.348(14) . ?
O42 N4 1.206(10) . ?
O43 N4 1.105(13) . ?
N11 C11 1.324(8) . ?
N11 C12 1.380(9) . ?
N12 C11 1.354(8) . ?
N12 C13 1.357(9) . ?
N12 C14 1.465(9) . ?
N13 C15 1.324(9) . ?
N13 C16 1.384(8) . ?
N14 C17 1.345(9) . ?
N14 C15 1.347(8) . ?
N14 C18 1.488(9) . ?
N21 C21 1.323(9) . ?
N21 C23 1.391(8) . ?
N22 C22 1.342(10) . ?
N22 C21 1.364(8) . ?
N22 C24 1.457(9) . ?
N23 C25 1.338(8) . ?
N23 C27 1.384(8) . ?
N24 C25 1.347(8) . ?
N24 C26 1.366(9) . ?
N24 C28 1.476(8) . ?
N31 C31 1.320(8) . ?
N31 C32 1.379(8) . ?
N32 C31 1.357(8) . ?
N32 C33 1.365(8) . ?
N32 C34 1.483(9) . ?
N33 C35 1.324(8) . ?
N33 C37 1.374(8) . ?
N34 C35 1.355(7) . ?
N34 C36 1.358(8) . ?
N34 C38 1.478(8) . ?
C11 C15 1.464(9) . ?
C12 C13 1.343(10) . ?
C16 C17 1.342(10) . ?
C21 C25 1.466(10) . ?
C22 C23 1.366(10) . ?
C26 C27 1.333(9) . ?
C31 C35 1.482(9) . ?
C32 C33 1.325(10) . ?
C36 C37 1.352(9) . ?
